data_1100481
loop_
_publ_author_name
'Krieger, Matthias'
'Harms, Klaus'
'Magull, J\"org'
'Dehnicke, Kurt'

_publ_section_title
;
 Phosphanimin- und Phosphaniminato-Komplexe des Zinks. Kristallstrukturen
 von [ZnCl~2~(Me~3~SiNP(CH~2~)~4~CMe~3~)]~2~, [ZnI~2~(Me~3~SiNPEt~3~)]~2~,
 [ZnI~2~{Me~2~Si(NPEt~3~)~2~}] und [ZnBr(NPMe~3~)]~4~&#x00B7;CH~2~Cl~2~ /
 Phosphaneimine and Phosphoraneiminato Complexes of Zinc. Crystal Structures
 of [ZnCl~2~(Me~3~SiNP(CH~2~)~4~CMe~3~)]~2~, [ZnI~2~(Me~3~SiNPEt~3~)]~2~,
 [Znl~2~{Me~2~Si(NPEt~3~)~2~}], and [ZnBr(NPMe~3~)]~4~&#x00B7;CH~2~Cl~2~
;
_journal_coden_ASTM ZNBSEN
_journal_issue 2
_journal_name_full
;
 Zeitschrift f\"ur Naturforschung, B: A Journal of Chemical Sciences
;
_journal_page_first 243
_journal_page_last 250
_journal_paper_doi 10.1515/znb-1997-0218
_journal_volume 52
_journal_year 1997
_chemical_formula_sum 'C13 H38 Br4 Cl2 N4 P4 Zn4'
_space_group_IT_number 137
_symmetry_cell_setting tetragonal
_symmetry_space_group_name_Hall '-P 4ac 2a'
_symmetry_space_group_name_H-M 'P 42/n m c :2'
_cell_angle_alpha 90
_cell_angle_beta 90
_cell_angle_gamma 90
_cell_formula_units_Z 2
_cell_length_a 11.469(6)
_cell_length_b 11.469(6)
_cell_length_c 14.379(7)
_cod_original_sg_symbol_H-M 'P 42/n m c'
_cod_database_code 1100481

loop_
_symmetry_equiv_pos_site_id
_symmetry_equiv_pos_as_xyz
1 x,y,z
2 1/2-y,x,1/2+z
3 y,1/2-x,1/2+z
4 1/2+y,1/2+x,1/2-z
5 1/2+x,1/2+y,-z
6 x,1/2-y,z
7 1/2-x,y,z
8 y,x,1/2+z
9 -x,-y,-z
10 -1/2+y,-x,-1/2-z
11 -y,-1/2+x,-1/2-z
12 -1/2-y,-1/2-x,-1/2+z
13 -1/2-x,-1/2-y,z
14 -x,-1/2+y,-z
15 -1/2+x,-y,-z
16 -y,-x,-1/2-z

loop_
_atom_site_label
_atom_site_type_symbol
_atom_site_fract_x
_atom_site_fract_y
_atom_site_fract_z
Zn1 Zn 0.37496(10) 0.75000 0.18010(8)
Br1 Br 0.5477(2) 0.75000 0.09396(14)
P1 P 0.25000 0.5105(3) 0.1150(3)
N1 N 0.25000 0.6226(6) 0.1774(5)
C1 C 0.25000 0.5419(19) -0.0057(13)
H1? H 0.3268(55) 0.569(20) -0.0242(35)
H2? H 0.193(14) 0.602(15) -0.0187(27)
H3? H 0.23(2) 0.4720(54) -0.0402(16)
C2 C 0.3772(15) 0.4220(14) 0.1365(11)
H4 H 0.4466(15) 0.4648(38) 0.1185(72)
H5 H 0.3720(45) 0.3507(44) 0.1005(62)
H6 H 0.3813(58) 0.4030(84) 0.2022(18)
C3? C 0.6302(37) 0.25000 0.231(3)
C4? C 0.6619(37) 0.3381(37) 0.25000
Zn1F Zn 0.12504(10) 0.75000 0.18010(8)
Br1F Br -0.0477(2) 0.75000 0.09396(14)
N1L* N 0.25000 0.8774(6) 0.1774(5)
N1J* N 0.37740 0.7500(6) 0.3226(5)
Zn1J* Zn 0.2500(1) 0.87496 0.31990(8)
Br1J* Br 0.2500(2) 1.04770 0.40604(14)
N1C* N 0.12260 0.7500(6) 0.3226(5)
Zn1I* Zn 0.2500(1) 0.62504 0.31990(8)
Br1I* Br 0.2500(2) 0.45230 0.40604(14)
P1J* P 0.48950 0.7500(3) 0.3850(3)
C1J* C 0.45810 0.7500(19) 0.5057(13)
C2J* C 0.5780(15) 0.8772(14) 0.3635(11)
H4J* H 0.5352(15) 0.9466(38) 0.3815(72)
H5J* H 0.6493(45) 0.8720(44) 0.3995(62)
H6J* H 0.5970(58) 0.8813(84) 0.2978(18)
C2O* C 0.5780(15) 0.6228(14) 0.3635(11)
H4O* H 0.5352(15) 0.5534(38) 0.3815(72)
H5O* H 0.6493(45) 0.6280(44) 0.3995(62)
H6O* H 0.5970(58) 0.6187(84) 0.2978(18)
C2F C 0.1228(15) 0.4220(14) 0.1365(11)
H4F H 0.0534(15) 0.4648(38) 0.1185(72)
H5F H 0.1280(45) 0.3507(44) 0.1005(62)
H6F H 0.1187(58) 0.4030(84) 0.2022(18)
P1C* P 0.01050 0.7500(3) 0.3850(3)
C1C* C 0.04190 0.7500(19) 0.5057(13)
C2C* C -0.0780(15) 0.8772(14) 0.3635(11)
H4C* H -0.0352(15) 0.9466(38) 0.3815(72)
H5C* H -0.1493(45) 0.8720(44) 0.3995(62)
H6C* H -0.0970(58) 0.8813(84) 0.2978(18)
C2I* C -0.0780(15) 0.6228(14) 0.3635(11)
H4I* H -0.0352(15) 0.5534(38) 0.3815(72)
H5I* H -0.1493(45) 0.6280(44) 0.3995(62)
H6I* H -0.0970(58) 0.6187(84) 0.2978(18)
P1L* P 0.25000 0.9895(3) 0.1150(3)
C1L* C 0.25000 0.9581(19) -0.0057(13)
C2L* C 0.1228(15) 1.0780(14) 0.1365(11)
H4L* H 0.0534(15) 1.0352(38) 0.1185(72)
H5L* H 0.1280(45) 1.1493(44) 0.1005(62)
H6L* H 0.1187(58) 1.0970(84) 0.2022(18)
C2E* C 0.3772(15) 1.0780(14) 0.1365(11)
H4E* H 0.4466(15) 1.0352(38) 0.1185(72)
H5E* H 0.3720(45) 1.1493(44) 0.1005(62)
H6E* H 0.3813(58) 1.0970(84) 0.2022(18)

loop_
_atom_type_symbol
_atom_type_radius_bond
C 0.68
H 0.23
Br 1.21
N 0.68
P 1.05
Zn 1.22
